data_2232397
loop_
_publ_author_name
'Jin, Yu'

_publ_section_title
;
 Bis(diisopropylammonium) naphthalene-1,5-disulfonate
;
_journal_coeditor_code MW2025
_journal_issue 11
_journal_name_full 'Acta Crystallographica Section E'
_journal_page_first o3048
_journal_paper_doi 10.1107/S1600536811043492
_journal_volume 67
_journal_year 2011
_chemical_formula_iupac '2C6 H16 N +, C10 H6 O6 S2 2-'
_chemical_formula_moiety '2(C6 H16 N +), C10 H6 O6 S2 2-'
_chemical_formula_sum 'C22 H38 N2 O6 S2'
_chemical_formula_weight 490.66
_chemical_name_systematic
;
Bis(diisopropylammonium) naphthalene-1,5-disulfonate
;
_space_group_IT_number 2
_symmetry_cell_setting triclinic
_symmetry_space_group_name_Hall '-P 1'
_symmetry_space_group_name_H-M 'P -1'
_atom_sites_solution_hydrogens geom
_atom_sites_solution_primary direct
_atom_sites_solution_secondary difmap
_audit_creation_method SHELXL-97
_cell_angle_alpha 74.33(3)
_cell_angle_beta 88.60(3)
_cell_angle_gamma 74.74(3)
_cell_formula_units_Z 1
_cell_length_a 7.9518(16)
_cell_length_b 9.1215(18)
_cell_length_c 9.4319(19)
_cell_measurement_reflns_used 3450
_cell_measurement_temperature 293(2)
_cell_measurement_theta_max 27.640
_cell_measurement_theta_min 3.105
_cell_volume 634.7(3)
_computing_cell_refinement 'CrystalClear (Rigaku, 2005)'
_computing_data_collection 'CrystalClear (Rigaku, 2005)'
_computing_data_reduction 'CrystalClear (Rigaku, 2005)'
_computing_molecular_graphics 'SHELXTL (Sheldrick, 2008)'
_computing_publication_material 'SHELXL97 (Sheldrick, 2008)'
_computing_structure_refinement 'SHELXL97 (Sheldrick, 2008)'
_computing_structure_solution 'SHELXS97 (Sheldrick, 2008)'
_diffrn_ambient_temperature 293(2)
_diffrn_measured_fraction_theta_full 0.996
_diffrn_measured_fraction_theta_max 0.996
_diffrn_measurement_device_type 'Rigaku Mercury CCD'
_diffrn_measurement_method \w
_diffrn_radiation_monochromator graphite
_diffrn_radiation_source 'fine-focus sealed tube'
_diffrn_radiation_type MoK\a
_diffrn_radiation_wavelength 0.71073
_diffrn_reflns_av_R_equivalents 0.0383
_diffrn_reflns_av_sigmaI/netI 0.0448
_diffrn_reflns_limit_h_max 10
_diffrn_reflns_limit_h_min -10
_diffrn_reflns_limit_k_max 11
_diffrn_reflns_limit_k_min -11
_diffrn_reflns_limit_l_max 12
_diffrn_reflns_limit_l_min -12
_diffrn_reflns_number 6562
_diffrn_reflns_theta_full 27.47
_diffrn_reflns_theta_max 27.47
_diffrn_reflns_theta_min 3.07
_exptl_absorpt_coefficient_mu 0.248
_exptl_absorpt_correction_T_max 1.0000
_exptl_absorpt_correction_T_min 0.4887
_exptl_absorpt_correction_type multi-scan
_exptl_absorpt_process_details '(CrystalClear; Rigaku, 2005)'
_exptl_crystal_colour colorless
_exptl_crystal_density_diffrn 1.284
_exptl_crystal_density_method 'not measured'
_exptl_crystal_description block
_exptl_crystal_F_000 264
_exptl_crystal_size_max 0.3
_exptl_crystal_size_mid 0.3
_exptl_crystal_size_min 0.2
_refine_diff_density_max 0.501
_refine_diff_density_min -0.452
_refine_ls_extinction_coef 0.85(3)
_refine_ls_extinction_expression Fc^*^=kFc[1+0.001xFc^2^\l^3^/sin(2\q)]^-1/4^
_refine_ls_extinction_method 'SHELXL97 (Sheldrick, 2008)'
_refine_ls_goodness_of_fit_ref 1.123
_refine_ls_hydrogen_treatment constr
_refine_ls_matrix_type full
_refine_ls_number_parameters 150
_refine_ls_number_reflns 2904
_refine_ls_number_restraints 0
_refine_ls_restrained_S_all 1.123
_refine_ls_R_factor_all 0.0508
_refine_ls_R_factor_gt 0.0459
_refine_ls_shift/su_max 0.000
_refine_ls_shift/su_mean 0.000
_refine_ls_structure_factor_coef Fsqd
_refine_ls_weighting_details 'calc w=1/[\s^2^(Fo^2^)+(0.0558P)^2^+0.2055P] where P=(Fo^2^+2Fc^2^)/3'
_refine_ls_weighting_scheme calc
_refine_ls_wR_factor_gt 0.1248
_refine_ls_wR_factor_ref 0.1285
_reflns_number_gt 2621
_reflns_number_total 2904
_reflns_threshold_expression I>2\s(I)
_cod_data_source_file mw2025.cif
_cod_data_source_block I
_cod_original_cell_volume 634.7(2)
_cod_database_code 2232397
_cod_database_fobs_code 2232397

loop_
_symmetry_equiv_pos_as_xyz
'x, y, z'
'-x, -y, -z'

loop_
_atom_site_type_symbol
_atom_site_label
_atom_site_fract_x
_atom_site_fract_y
_atom_site_fract_z
_atom_site_U_iso_or_equiv
_atom_site_adp_type
_atom_site_calc_flag
_atom_site_refinement_flags
_atom_site_occupancy
_atom_site_symmetry_multiplicity
C C1 -0.0351(2) 0.2895(2) 0.7281(2) 0.0369(4) Uani d . 1 1
H H1B -0.0197 0.2081 0.8148 0.044 Uiso calc R 1 1
C C2 0.1044(2) 0.34189(18) 0.66995(17) 0.0283(3) Uani d . 1 1
C C3 0.08495(18) 0.46559(17) 0.53574(17) 0.0259(3) Uani d . 1 1
C C4 0.2268(2) 0.5223(2) 0.47013(19) 0.0337(4) Uani d . 1 1
H H4A 0.3383 0.4773 0.5148 0.040 Uiso calc R 1 1
C C5 0.2021(2) 0.6413(2) 0.3430(2) 0.0406(4) Uani d . 1 1
H H5A 0.2965 0.6774 0.3026 0.049 Uiso calc R 1 1
C C6 0.1682(3) 0.0620(3) 0.2747(3) 0.0628(7) Uani d . 1 1
H H6A 0.2490 -0.0343 0.3287 0.094 Uiso calc R 1 1
H H6B 0.1388 0.0527 0.1800 0.094 Uiso calc R 1 1
H H6C 0.0643 0.0818 0.3284 0.094 Uiso calc R 1 1
C C7 0.2506(2) 0.1971(2) 0.2543(2) 0.0429(4) Uani d . 1 1
H H7A 0.2742 0.2097 0.3512 0.052 Uiso calc R 1 1
C C8 0.1320(3) 0.3506(3) 0.1613(3) 0.0607(6) Uani d . 1 1
H H8A 0.1903 0.4329 0.1461 0.091 Uiso calc R 1 1
H H8B 0.0266 0.3784 0.2112 0.091 Uiso calc R 1 1
H H8C 0.1040 0.3377 0.0677 0.091 Uiso calc R 1 1
C C9 0.6308(4) 0.2023(4) 0.3419(3) 0.0714(8) Uani d . 1 1
H H9A 0.5432 0.2048 0.4137 0.107 Uiso calc R 1 1
H H9B 0.7008 0.2709 0.3505 0.107 Uiso calc R 1 1
H H9C 0.7036 0.0964 0.3585 0.107 Uiso calc R 1 1
C C10 0.5439(3) 0.2570(2) 0.1895(2) 0.0437(5) Uani d . 1 1
H H10A 0.4767 0.3676 0.1709 0.052 Uiso calc R 1 1
C C11 0.6760(3) 0.2441(4) 0.0729(3) 0.0661(7) Uani d . 1 1
H H11A 0.7547 0.3062 0.0787 0.099 Uiso calc R 1 1
H H11B 0.6168 0.2822 -0.0227 0.099 Uiso calc R 1 1
H H11C 0.7404 0.1356 0.0886 0.099 Uiso calc R 1 1
N N1 0.42071(17) 0.15825(17) 0.18060(16) 0.0335(3) Uani d . 1 1
H H1C 0.3967 0.1694 0.0849 0.040 Uiso calc R 1 1
H H1D 0.4761 0.0560 0.2216 0.040 Uiso calc R 1 1
O O1 0.28340(19) 0.14639(18) 0.90458(15) 0.0519(4) Uani d . 1 1
O O2 0.3674(2) 0.38559(19) 0.79367(18) 0.0585(4) Uani d . 1 1
O O3 0.42442(18) 0.17516(17) 0.67405(16) 0.0517(4) Uani d . 1 1
S S1 0.31154(5) 0.25661(5) 0.76799(5) 0.0357(2) Uani d . 1 1

loop_
_atom_site_aniso_label
_atom_site_aniso_U_11
_atom_site_aniso_U_22
_atom_site_aniso_U_33
_atom_site_aniso_U_12
_atom_site_aniso_U_13
_atom_site_aniso_U_23
C1 0.0390(9) 0.0366(9) 0.0327(9) -0.0133(7) 0.0020(7) -0.0025(7)
C2 0.0264(7) 0.0285(7) 0.0287(8) -0.0033(6) -0.0008(6) -0.0096(6)
C3 0.0231(7) 0.0279(7) 0.0276(7) -0.0059(6) -0.0001(6) -0.0101(6)
C4 0.0227(7) 0.0399(9) 0.0384(9) -0.0087(6) -0.0004(6) -0.0101(7)
C5 0.0328(9) 0.0468(10) 0.0426(10) -0.0186(8) 0.0049(7) -0.0054(8)
C6 0.0394(11) 0.0591(14) 0.0805(17) -0.0143(10) 0.0068(11) -0.0030(12)
C7 0.0350(9) 0.0497(11) 0.0442(10) -0.0058(8) 0.0055(7) -0.0187(8)
C8 0.0441(12) 0.0442(11) 0.0883(18) 0.0052(9) 0.0023(11) -0.0255(12)
C9 0.0689(16) 0.118(2) 0.0499(13) -0.0474(16) 0.0010(11) -0.0383(14)
C10 0.0414(10) 0.0422(10) 0.0495(11) -0.0152(8) -0.0024(8) -0.0114(8)
C11 0.0519(13) 0.105(2) 0.0431(12) -0.0390(13) 0.0018(10) -0.0054(12)
N1 0.0291(7) 0.0354(7) 0.0345(7) -0.0038(6) -0.0022(5) -0.0115(6)
O1 0.0527(9) 0.0584(9) 0.0318(7) -0.0073(7) -0.0081(6) 0.0023(6)
O2 0.0545(9) 0.0595(9) 0.0644(10) -0.0164(7) -0.0242(7) -0.0182(8)
O3 0.0412(8) 0.0515(8) 0.0456(8) 0.0119(6) 0.0027(6) -0.0090(6)
S1 0.0306(3) 0.0390(3) 0.0310(3) -0.00070(17) -0.00660(16) -0.00666(18)

loop_
_atom_type_symbol
_atom_type_description
_atom_type_scat_dispersion_real
_atom_type_scat_dispersion_imag
_atom_type_scat_source
C C 0.0033 0.0016 'International Tables Vol C Tables 4.2.6.8 and 6.1.1.4'
H H 0.0000 0.0000 'International Tables Vol C Tables 4.2.6.8 and 6.1.1.4'
N N 0.0061 0.0033 'International Tables Vol C Tables 4.2.6.8 and 6.1.1.4'
O O 0.0106 0.0060 'International Tables Vol C Tables 4.2.6.8 and 6.1.1.4'
S S 0.1246 0.1234 'International Tables Vol C Tables 4.2.6.8 and 6.1.1.4'

loop_
_geom_angle_atom_site_label_1
_geom_angle_atom_site_label_2
_geom_angle_atom_site_label_3
_geom_angle_site_symmetry_1
_geom_angle_site_symmetry_3
_geom_angle
C2 C1 C5 . 2_566 120.17(16)
C2 C1 H1B . . 119.9
C5 C1 H1B 2_566 . 119.9
C1 C2 C3 . . 121.06(15)
C1 C2 S1 . . 118.57(13)
C3 C2 S1 . . 120.34(12)
C4 C3 C3 . 2_566 118.72(18)
C4 C3 C2 . . 123.01(14)
C3 C3 C2 2_566 . 118.28(17)
C5 C4 C3 . . 121.05(15)
C5 C4 H4A . . 119.5
C3 C4 H4A . . 119.5
C4 C5 C1 . 2_566 120.72(16)
C4 C5 H5A . . 119.6
C1 C5 H5A 2_566 . 119.6
C7 C6 H6A . . 109.5
C7 C6 H6B . . 109.5
H6A C6 H6B . . 109.5
C7 C6 H6C . . 109.5
H6A C6 H6C . . 109.5
H6B C6 H6C . . 109.5
N1 C7 C6 . . 108.75(16)
N1 C7 C8 . . 109.60(17)
C6 C7 C8 . . 111.47(19)
N1 C7 H7A . . 109.0
C6 C7 H7A . . 109.0
C8 C7 H7A . . 109.0
C7 C8 H8A . . 109.5
C7 C8 H8B . . 109.5
H8A C8 H8B . . 109.5
C7 C8 H8C . . 109.5
H8A C8 H8C . . 109.5
H8B C8 H8C . . 109.5
C10 C9 H9A . . 109.5
C10 C9 H9B . . 109.5
H9A C9 H9B . . 109.5
C10 C9 H9C . . 109.5
H9A C9 H9C . . 109.5
H9B C9 H9C . . 109.5
C9 C10 C11 . . 111.56(19)
C9 C10 N1 . . 109.39(17)
C11 C10 N1 . . 109.33(17)
C9 C10 H10A . . 108.8
C11 C10 H10A . . 108.8
N1 C10 H10A . . 108.8
C10 C11 H11A . . 109.5
C10 C11 H11B . . 109.5
H11A C11 H11B . . 109.5
C10 C11 H11C . . 109.5
H11A C11 H11C . . 109.5
H11B C11 H11C . . 109.5
C7 N1 C10 . . 115.64(14)
C7 N1 H1C . . 108.4
C10 N1 H1C . . 108.4
C7 N1 H1D . . 108.4
C10 N1 H1D . . 108.4
H1C N1 H1D . . 107.4
O2 S1 O3 . . 113.49(10)
O2 S1 O1 . . 112.42(10)
O3 S1 O1 . . 111.45(9)
O2 S1 C2 . . 106.31(8)
O3 S1 C2 . . 106.05(8)
O1 S1 C2 . . 106.53(8)

loop_
_geom_bond_atom_site_label_1
_geom_bond_atom_site_label_2
_geom_bond_site_symmetry_2
_geom_bond_distance
C1 C2 . 1.366(2)
C1 C5 2_566 1.409(3)
C1 H1B . 0.9300
C2 C3 . 1.430(2)
C2 S1 . 1.7844(17)
C3 C4 . 1.422(2)
C3 C3 2_566 1.430(3)
C4 C5 . 1.360(3)
C4 H4A . 0.9300
C5 C1 2_566 1.409(3)
C5 H5A . 0.9300
C6 C7 . 1.508(3)
C6 H6A . 0.9600
C6 H6B . 0.9600
C6 H6C . 0.9600
C7 N1 . 1.508(2)
C7 C8 . 1.517(3)
C7 H7A . 0.9800
C8 H8A . 0.9600
C8 H8B . 0.9600
C8 H8C . 0.9600
C9 C10 . 1.507(3)
C9 H9A . 0.9600
C9 H9B . 0.9600
C9 H9C . 0.9600
C10 C11 . 1.508(3)
C10 N1 . 1.513(2)
C10 H10A . 0.9800
C11 H11A . 0.9600
C11 H11B . 0.9600
C11 H11C . 0.9600
N1 H1C . 0.9000
N1 H1D . 0.9000
O1 S1 . 1.4578(15)
O2 S1 . 1.4401(16)
O3 S1 . 1.4521(15)

loop_
_geom_hbond_atom_site_label_D
_geom_hbond_atom_site_label_H
_geom_hbond_atom_site_label_A
_geom_hbond_site_symmetry_A
_geom_hbond_distance_DH
_geom_hbond_distance_HA
_geom_hbond_distance_DA
_geom_hbond_angle_DHA
N1 H1C O1 1_554 0.90 2.03 2.887(2) 159
N1 H1D O3 2_656 0.90 2.02 2.916(2) 174
C9 H9A O3 . 0.96 2.58 3.480(3) 156
C6 H6A O3 2_656 0.96 2.58 3.351(3) 138
C11 H11C O1 2_656 0.96 2.61 3.439(4) 144
C11 H11B O2 1_554 0.96 2.47 3.382(3) 158
